data_4315129
loop_
_publ_author_name
'Martin P. Attfield'
'Zhanhui Yuan'
'Howard G. Harvey'
'William Clegg'

_publ_section_title
;
 Structural Variety within Gallium Diphosphonates Affected by the Organic
 Linker Length
;
_journal_name_full 'Inorganic Chemistry'
_journal_page_first 2656
_journal_page_last 2666
_journal_paper_doi 10.1021/ic901651d
_journal_volume 49
_journal_year 2010
_chemical_absolute_configuration ad
_chemical_formula_moiety 'C6 H13 Ga3 O13 P4'
_chemical_formula_sum 'C6 H13 Ga3 O13 P4'
_chemical_formula_weight 626.2
_chemical_name_systematic
;
 ?
;
_space_group_IT_number 36
_symmetry_cell_setting orthorhombic
_symmetry_space_group_name_Hall 'C 2c -2'
_symmetry_space_group_name_H-M 'C m c 21'
_atom_sites_solution_hydrogens geom
_atom_sites_solution_primary direct
_atom_sites_solution_secondary difmap
_audit_conform_dict_location ftp://ftp.iucr.org/pub/cif_core.dic
_audit_conform_dict_name cif_core.dic
_audit_conform_dict_version 2.3
_audit_creation_date 2009-07-07T15:25:27-00:00
_audit_creation_method 'WinGX routine CIF_UPDATE'
_cell_angle_alpha 90
_cell_angle_beta 90
_cell_angle_gamma 90
_cell_formula_units_Z 8
_cell_length_a 37.990(8)
_cell_length_b 10.022(2)
_cell_length_c 8.3093(17)
_cell_measurement_reflns_used 62
_cell_measurement_temperature 150(2)
_cell_measurement_theta_max 27.5
_cell_measurement_theta_min 2.5
_cell_volume 3163.6(11)
_computing_cell_refinement DIRAX
_computing_data_collection 'Nonius COLLECT'
_computing_data_reduction EvalCCD
_computing_molecular_graphics 'Bruker SHELXTL'
_computing_publication_material 'Bruker SHELXTL, WinGX and local programs'
_computing_structure_refinement 'Bruker SHELXTL'
_computing_structure_solution 'Bruker SHELXTL'
_diffrn_ambient_temperature 150(2)
_diffrn_measured_fraction_theta_full 0.964
_diffrn_measured_fraction_theta_max 0.964
_diffrn_measurement_device_type 'Nonius KappaCCD diffractometer'
_diffrn_measurement_method '\f and \w scans'
_diffrn_radiation_monochromator graphite
_diffrn_radiation_type MoK\a
_diffrn_radiation_wavelength 0.71073
_diffrn_reflns_av_R_equivalents 0.057
_diffrn_reflns_av_unetI/netI 0.0871
_diffrn_reflns_limit_h_max 36
_diffrn_reflns_limit_h_min -45
_diffrn_reflns_limit_k_max 9
_diffrn_reflns_limit_k_min -11
_diffrn_reflns_limit_l_max 9
_diffrn_reflns_limit_l_min -9
_diffrn_reflns_number 5939
_diffrn_reflns_theta_full 24.99
_diffrn_reflns_theta_max 24.99
_diffrn_reflns_theta_min 4.21
_diffrn_standards_decay_% 0
_diffrn_standards_interval_time 0
_diffrn_standards_number 0
_exptl_absorpt_coefficient_mu 5.548
_exptl_absorpt_correction_T_max 0.944
_exptl_absorpt_correction_T_min 0.589
_exptl_absorpt_correction_type multi-scan
_exptl_absorpt_process_details SADABS
_exptl_crystal_colour colourless
_exptl_crystal_density_diffrn 2.629
_exptl_crystal_density_method 'not measured'
_exptl_crystal_description plate
_exptl_crystal_F_000 2448
_exptl_crystal_size_max 0.1
_exptl_crystal_size_mid 0.05
_exptl_crystal_size_min 0.01
_refine_diff_density_max 0.916
_refine_diff_density_min -0.904
_refine_diff_density_rms 0.2
_refine_ls_abs_structure_details 'Flack H D (1983), Acta Cryst. A39, 876-881'
_refine_ls_abs_structure_Flack 0.46(2)
_refine_ls_extinction_method none
_refine_ls_goodness_of_fit_ref 1.059
_refine_ls_hydrogen_treatment constr
_refine_ls_matrix_type full
_refine_ls_number_parameters 239
_refine_ls_number_reflns 2504
_refine_ls_number_restraints 165
_refine_ls_restrained_S_all 1.031
_refine_ls_R_factor_all 0.0696
_refine_ls_R_factor_gt 0.0495
_refine_ls_shift/su_max 0
_refine_ls_shift/su_mean 0
_refine_ls_structure_factor_coef Fsqd
_refine_ls_weighting_details 'calc w=1/[\s^2^(Fo^2^)+(0.0314P)^2^+38.4028P] where P=(Fo^2^+2Fc^2^)/3'
_refine_ls_weighting_scheme calc
_refine_ls_wR_factor_gt 0.0899
_refine_ls_wR_factor_ref 0.0962
_reflns_number_gt 2059
_reflns_number_total 2504
_reflns_threshold_expression I>2\s(I)
_cod_data_source_file ic901651d_si_002_1.cif
_cod_data_source_block zy6_Ga3OH(O3PC3H6PO3)2
_cod_database_code 4315129

loop_
_symmetry_equiv_pos_as_xyz
'x, y, z'
'-x, -y, z+1/2'
'x, -y, z+1/2'
'-x, y, z'
'x+1/2, y+1/2, z'
'-x+1/2, -y+1/2, z+1/2'
'x+1/2, -y+1/2, z+1/2'
'-x+1/2, y+1/2, z'

loop_
_atom_site_label
_atom_site_type_symbol
_atom_site_fract_x
_atom_site_fract_y
_atom_site_fract_z
_atom_site_U_iso_or_equiv
_atom_site_adp_type
_atom_site_occupancy
_atom_site_symmetry_multiplicity
_atom_site_calc_flag
_atom_site_refinement_flags
_atom_site_disorder_assembly
_atom_site_disorder_group
Ga1 Ga 0.37808(3) -0.16736(10) 0.70301(12) 0.0047(3) Uani 1 1 d U . .
Ga2 Ga 0.40678(3) -0.31343(11) 1.17572(12) 0.0054(3) Uani 1 1 d U . .
Ga3 Ga 0.30992(3) 0.04288(12) 0.74119(14) 0.0113(3) Uani 1 1 d U . .
P1 P 0.42532(7) -0.4051(3) 1.5385(3) 0.0045(5) Uani 1 1 d U . .
P2 P 0.42528(7) -0.0533(3) 0.9944(3) 0.0048(4) Uani 1 1 d U . .
P3 P 0.33359(8) -0.2719(3) 1.0265(3) 0.0068(4) Uani 1 1 d U . .
P4 P 0.29925(7) -0.1917(3) 0.5492(3) 0.0073(5) Uani 1 1 d U . .
O1 O 0.3517(2) -0.2764(7) 0.8657(9) 0.0070(6) Uani 1 1 d U . .
O2 O 0.33873(18) -0.1846(7) 0.5519(8) 0.0070(6) Uani 1 1 d U . .
O3 O 0.39642(19) -0.3359(7) 0.6316(8) 0.0073(12) Uani 1 1 d U . .
O4 O 0.4177(2) -0.1291(7) 0.8391(8) 0.0056(5) Uani 1 1 d U . .
O5 O 0.39885(17) 0.0572(6) 1.0263(8) 0.0048(6) Uani 1 1 d U . .
O6 O 0.42733(18) -0.1527(7) 1.1372(7) 0.0050(6) Uani 1 1 d U . .
O7 O 0.42834(19) -0.3563(7) 1.3641(8) 0.0050(6) Uani 1 1 d U . .
O8 O 0.41988(18) -0.5584(6) 1.5315(8) 0.0047(7) Uani 1 1 d U . .
O9 O 0.35905(17) -0.2960(6) 1.1707(9) 0.0071(6) Uani 1 1 d U . .
O10 O 0.31328(18) -0.1387(7) 1.0546(8) 0.0070(6) Uani 1 1 d U . .
O11 O 0.28562(19) -0.1424(7) 0.3835(8) 0.0075(6) Uani 1 1 d U . .
O12 O 0.28312(16) -0.1049(6) 0.6851(8) 0.0078(6) Uani 1 1 d U . .
O13 O 0.35474(18) -0.0071(7) 0.7874(8) 0.0067(10) Uani 1 1 d U . .
C1 C 0.4672(3) -0.3737(11) 1.6365(12) 0.0064(12) Uani 1 1 d U . .
H6A H 0.4688 -0.2773 1.6616 0.008 Uiso 1 1 calc R . .
H6B H 0.4676 -0.4226 1.74 0.008 Uiso 1 1 calc R . .
C2 C 0.5 -0.4134(15) 1.5401(18) 0.0063(13) Uani 1 2 d SU . .
H7A H 0.5 -0.5109 1.5206 0.008 Uiso 1 2 calc SR . .
H7B H 0.5 -0.3674 1.4346 0.008 Uiso 1 2 calc SR . .
C3 C 0.4672(3) 0.0238(10) 0.9863(13) 0.0062(11) Uani 1 1 d U . .
H5A H 0.4671 0.0866 0.8943 0.007 Uiso 1 1 calc R . .
H5B H 0.47 0.0778 1.0852 0.007 Uiso 1 1 calc R . .
C4 C 0.5 -0.0655(15) 0.9698(18) 0.0061(13) Uani 1 2 d SU . .
H2A H 0.5 -0.1347 1.0548 0.007 Uiso 1 2 calc SR . .
H2B H 0.5 -0.1104 0.8637 0.007 Uiso 1 2 calc SR . .
C5 C 0.3003(3) -0.3971(10) 1.0424(13) 0.0091(13) Uani 1 1 d U . .
H1A H 0.2888 -0.3885 1.1487 0.011 Uiso 1 1 calc R . .
H1B H 0.2823 -0.3803 0.959 0.011 Uiso 1 1 calc R . .
C6 C 0.3136(3) -0.5397(10) 1.0239(13) 0.0092(13) Uani 1 1 d U . .
H3A H 0.3344 -0.5536 1.0936 0.011 Uiso 1 1 calc R . .
H3B H 0.3208 -0.5557 0.911 0.011 Uiso 1 1 calc R . .
C7 C 0.2837(3) -0.3600(10) 0.5723(13) 0.0096(16) Uani 1 1 d U . .
H4A H 0.2767 -0.3756 0.6855 0.012 Uiso 1 1 calc R . .
H4B H 0.2628 -0.3744 0.5031 0.012 Uiso 1 1 calc R . .

loop_
_atom_site_aniso_label
_atom_site_aniso_U_11
_atom_site_aniso_U_22
_atom_site_aniso_U_33
_atom_site_aniso_U_23
_atom_site_aniso_U_13
_atom_site_aniso_U_12
Ga1 0.0061(5) 0.0029(5) 0.0052(6) -0.0006(5) -0.0005(4) -0.0004(4)
Ga2 0.0077(5) 0.0030(6) 0.0055(6) 0.0008(5) 0.0001(5) -0.0001(5)
Ga3 0.0091(6) 0.0096(6) 0.0152(7) -0.0017(5) -0.0004(5) 0.0006(5)
P1 0.0061(11) 0.0024(12) 0.0050(10) 0.0005(9) 0.0013(8) 0.0004(10)
P2 0.0057(9) 0.0027(10) 0.0060(11) 0.0003(7) -0.0016(7) 0.0003(8)
P3 0.0067(8) 0.0039(11) 0.0097(10) 0.0019(9) 0.0022(7) 0.0002(9)
P4 0.0043(9) 0.0069(11) 0.0107(11) 0.0015(8) -0.0011(8) 0.0008(9)
O1 0.0072(11) 0.0041(13) 0.0098(11) 0.0015(11) 0.0021(9) 0.0004(11)
O2 0.0042(10) 0.0069(14) 0.0100(12) 0.0001(11) -0.0015(9) 0.0006(11)
O3 0.005(3) 0.006(2) 0.011(3) -0.004(2) -0.0003(16) 0.0019(19)
O4 0.0069(10) 0.0034(13) 0.0064(12) -0.0001(10) -0.0016(9) 0.0002(9)
O5 0.0056(12) 0.0026(13) 0.0062(14) 0.0003(10) -0.0017(11) 0.0003(10)
O6 0.0062(12) 0.0026(11) 0.0064(12) 0.0006(9) -0.0017(11) 0.0001(10)
O7 0.0069(13) 0.0029(14) 0.0053(11) 0.0008(11) 0.0014(10) 0.0002(13)
O8 0.0063(14) 0.0023(13) 0.0054(13) 0.0005(11) 0.0013(12) 0.0003(13)
O9 0.0071(8) 0.0044(14) 0.0099(12) 0.0020(13) 0.0014(9) 0.0001(10)
O10 0.0073(12) 0.0039(13) 0.0098(14) 0.0020(12) 0.0026(11) 0.0005(11)
O11 0.0044(13) 0.0074(14) 0.0108(12) 0.0015(12) -0.0016(11) 0.0002(13)
O12 0.0047(12) 0.0077(13) 0.0111(13) 0.0014(11) -0.0011(11) 0.0016(10)
O13 0.0052(16) 0.0025(14) 0.012(3) -0.0012(14) 0.003(2) -0.0010(13)
C1 0.0069(15) 0.005(3) 0.007(2) -0.002(3) -0.0002(8) 0.0005(9)
C2 0.0065(14) 0.005(4) 0.007(2) -0.002(3) 0 0
C3 0.0060(13) 0.001(4) 0.011(4) -0.0009(18) 0.0000(10) 0.0000(7)
C4 0.0059(13) 0.001(4) 0.011(5) -0.001(2) 0 0
C5 0.010(3) 0.0056(17) 0.012(4) -0.001(3) 0.003(2) -0.003(2)
C6 0.010(3) 0.0056(17) 0.012(4) -0.002(3) 0.003(2) -0.003(2)
C7 0.006(4) 0.0068(17) 0.016(5) 0.0020(16) 0.009(4) 0.001(3)

loop_
_atom_type_symbol
_atom_type_description
_atom_type_scat_dispersion_real
_atom_type_scat_dispersion_imag
_atom_type_scat_source
C C 0.0033 0.0016 'International Tables Vol C Tables 4.2.6.8 and 6.1.1.4'
H H 0 0 'International Tables Vol C Tables 4.2.6.8 and 6.1.1.4'
O O 0.0106 0.006 'International Tables Vol C Tables 4.2.6.8 and 6.1.1.4'
P P 0.1023 0.0942 'International Tables Vol C Tables 4.2.6.8 and 6.1.1.4'
Ga Ga 0.2307 1.6083 'International Tables Vol C Tables 4.2.6.8 and 6.1.1.4'

loop_
_geom_angle_atom_site_label_1
_geom_angle_atom_site_label_2
_geom_angle_atom_site_label_3
_geom_angle
_geom_angle_site_symmetry_1
_geom_angle_site_symmetry_3
_geom_angle_publ_flag
O3 Ga1 O4 94.2(3) . . ?
O3 Ga1 O2 90.1(3) . . ?
O4 Ga1 O2 172.8(3) . . ?
O3 Ga1 O13 173.2(3) . . ?
O4 Ga1 O13 88.9(3) . . ?
O2 Ga1 O13 87.5(3) . . ?
O3 Ga1 O5 96.6(3) . 3_554 ?
O4 Ga1 O5 90.7(3) . 3_554 ?
O2 Ga1 O5 83.0(3) . 3_554 ?
O13 Ga1 O5 89.4(3) . 3_554 ?
O3 Ga1 O1 84.9(3) . . ?
O4 Ga1 O1 96.0(3) . . ?
O2 Ga1 O1 90.2(3) . . ?
O13 Ga1 O1 88.8(3) . . ?
O5 Ga1 O1 173.0(3) 3_554 . ?
O7 Ga2 O6 99.6(3) . . ?
O7 Ga2 O9 119.4(3) . . ?
O6 Ga2 O9 109.8(3) . . ?
O7 Ga2 O8 106.0(3) . 3_544 ?
O6 Ga2 O8 113.0(3) . 3_544 ?
O9 Ga2 O8 108.9(3) . 3_544 ?
O11 Ga3 O13 119.6(3) 3 . ?
O11 Ga3 O10 107.6(3) 3 3_554 ?
O13 Ga3 O10 105.0(3) . 3_554 ?
O11 Ga3 O12 109.0(3) 3 . ?
O13 Ga3 O12 110.3(3) . . ?
O10 Ga3 O12 104.1(3) 3_554 . ?
O3 P1 O7 113.1(4) 1_556 . ?
O3 P1 O8 112.1(4) 1_556 . ?
O7 P1 O8 106.9(4) . . ?
O3 P1 C1 109.1(4) 1_556 . ?
O7 P1 C1 107.6(4) . . ?
O8 P1 C1 107.8(5) . . ?
O5 P2 O4 112.8(4) . . ?
O5 P2 O6 111.6(4) . . ?
O4 P2 O6 109.7(4) . . ?
O5 P2 C3 106.4(4) . . ?
O4 P2 C3 110.7(5) . . ?
O6 P2 C3 105.3(5) . . ?
O1 P3 O9 113.2(4) . . ?
O1 P3 O10 112.6(4) . . ?
O9 P3 O10 108.9(4) . . ?
O1 P3 C5 111.7(5) . . ?
O9 P3 C5 105.9(4) . . ?
O10 P3 C5 103.9(4) . . ?
O2 P4 O12 110.9(4) . . ?
O2 P4 O11 109.4(4) . . ?
O12 P4 O11 109.6(4) . . ?
O2 P4 C7 111.8(5) . . ?
O12 P4 C7 108.6(4) . . ?
O11 P4 C7 106.5(5) . . ?
P3 O1 Ga1 144.2(4) . . ?
P4 O2 Ga1 140.9(5) . . ?
P1 O3 Ga1 145.6(5) 1_554 . ?
P2 O4 Ga1 138.1(5) . . ?
P2 O5 Ga1 142.3(4) . 3 ?
P2 O6 Ga2 133.0(4) . . ?
P1 O7 Ga2 148.8(5) . . ?
P1 O8 Ga2 135.1(4) . 3_545 ?
P3 O9 Ga2 130.5(5) . . ?
P3 O10 Ga3 127.7(4) . 3 ?
P4 O11 Ga3 126.0(4) . 3_554 ?
P4 O12 Ga3 114.4(4) . . ?
Ga3 O13 Ga1 125.0(4) . . ?
C2 C1 P1 115.6(7) . . ?
C1 C2 C1 108.6(12) 4_655 . ?
C4 C3 P2 118.5(8) . . ?
C3 C4 C3 108.1(12) 4_655 . ?
C6 C5 P3 114.6(7) . . ?
C5 C6 C7 109.5(8) . 3_545 ?
C6 C7 P4 109.6(7) 3_544 . ?

loop_
_geom_bond_atom_site_label_1
_geom_bond_atom_site_label_2
_geom_bond_distance
_geom_bond_site_symmetry_2
_geom_bond_publ_flag
Ga1 O3 1.921(7) . ?
Ga1 O4 1.923(7) . ?
Ga1 O2 1.960(7) . ?
Ga1 O13 1.964(7) . ?
Ga1 O5 1.999(7) 3_554 ?
Ga1 O1 2.006(7) . ?
Ga2 O7 1.818(7) . ?
Ga2 O6 1.818(7) . ?
Ga2 O9 1.822(7) . ?
Ga2 O8 1.826(6) 3_544 ?
Ga3 O11 1.801(7) 3 ?
Ga3 O13 1.816(7) . ?
Ga3 O10 1.828(7) 3_554 ?
Ga3 O12 1.856(7) . ?
P1 O3 1.512(7) 1_556 ?
P1 O7 1.533(7) . ?
P1 O8 1.552(7) . ?
P1 C1 1.816(10) . ?
P2 O5 1.518(7) . ?
P2 O4 1.525(7) . ?
P2 O6 1.551(7) . ?
P2 C3 1.770(10) . ?
P3 O1 1.503(7) . ?
P3 O9 1.559(8) . ?
P3 O10 1.560(7) . ?
P3 C5 1.785(10) . ?
P4 O2 1.502(7) . ?
P4 O12 1.552(7) . ?
P4 O11 1.552(7) . ?
P4 C7 1.798(11) . ?
O3 P1 1.512(7) 1_554 ?
O5 Ga1 1.999(7) 3 ?
O8 Ga2 1.826(6) 3_545 ?
O10 Ga3 1.828(7) 3 ?
O11 Ga3 1.801(7) 3_554 ?
C1 C2 1.533(13) . ?
C2 C1 1.533(13) 4_655 ?
C3 C4 1.541(13) . ?
C4 C3 1.541(13) 4_655 ?
C5 C6 1.524(14) . ?
C6 C7 1.570(14) 3_545 ?
C7 C6 1.570(14) 3_544 ?
